data_7120642
loop_
_publ_author_name
'Zhang, Jun'
'Chen, Haifeng'
'Wang, Jiwei'
'Hu, Zejun'
'Xu, Sheng'
'Shi, Min'

_publ_section_title
;
 Catalytic domino amination and oxidative coupling of gold acetylides and
 isolation of key vinylene digold intermediates as a new class of ditopic
 N-heterocyclic carbene complexes
;
_journal_name_full 'Chem. Commun.'
_journal_paper_doi 10.1039/C7CC06069F
_journal_year 2017
_chemical_formula_moiety 'C64 H65 Au2 N2 O P2, C F3 O3 S, C H2 Cl2'
_chemical_formula_sum 'C66 H67 Au2 Cl2 F3 N2 O4 P2 S'
_chemical_formula_weight 1568.05
_space_group_crystal_system monoclinic
_space_group_IT_number 14
_space_group_name_Hall '-P 2yn'
_space_group_name_H-M_alt 'P 1 21/n 1'
_symmetry_space_group_name_Hall '-P 2yn'
_symmetry_space_group_name_H-M 'P 1 21/n 1'
_atom_sites_solution_hydrogens geom
_atom_sites_solution_primary dual
_audit_creation_date 2016-10-17
_audit_creation_method
;
Olex2 1.2
(compiled 2016.09.09 svn.r3337 for OlexSys, GUI svn.r5227)
;
_audit_update_record
;
2016-11-02 deposited with the CCDC.
2017-09-12 downloaded from the CCDC.
;
_cell_angle_alpha 90
_cell_angle_beta 108.0470(10)
_cell_angle_gamma 90
_cell_formula_units_Z 4
_cell_length_a 18.1480(12)
_cell_length_b 18.4838(12)
_cell_length_c 19.8362(14)
_cell_measurement_reflns_used 9790
_cell_measurement_temperature 130
_cell_measurement_theta_max 30.544
_cell_measurement_theta_min 2.39
_cell_volume 6326.6(7)
_computing_cell_refinement 'SAINT v7.68A (Bruker, 2009)'
_computing_data_reduction 'SAINT v7.68A (Bruker, 2009)'
_computing_molecular_graphics 'Olex2 (Dolomanov et al., 2009)'
_computing_publication_material 'Olex2 (Dolomanov et al., 2009)'
_computing_structure_refinement 'ShelXL (Sheldrick, 2015)'
_computing_structure_solution 'ShelXT (Sheldrick, 2015)'
_diffrn_ambient_temperature 130
_diffrn_measured_fraction_theta_full 1.000
_diffrn_measured_fraction_theta_max 1.000
_diffrn_measurement_device_type 'Bruker APEX-II CCD'
_diffrn_measurement_method '\f and \w scans'
_diffrn_radiation_monochromator graphite
_diffrn_radiation_type MoK\a
_diffrn_radiation_wavelength 0.71073
_diffrn_reflns_av_R_equivalents 0.0241
_diffrn_reflns_av_unetI/netI 0.0222
_diffrn_reflns_Laue_measured_fraction_full 1.000
_diffrn_reflns_Laue_measured_fraction_max 1.000
_diffrn_reflns_limit_h_max 22
_diffrn_reflns_limit_h_min -22
_diffrn_reflns_limit_k_max 22
_diffrn_reflns_limit_k_min -21
_diffrn_reflns_limit_l_max 24
_diffrn_reflns_limit_l_min -22
_diffrn_reflns_number 45853
_diffrn_reflns_point_group_measured_fraction_full 1.000
_diffrn_reflns_point_group_measured_fraction_max 1.000
_diffrn_reflns_theta_full 25.999
_diffrn_reflns_theta_max 25.999
_diffrn_reflns_theta_min 1.614
_diffrn_standards_number 0
_exptl_absorpt_coefficient_mu 4.858
_exptl_absorpt_correction_T_max 0.7461
_exptl_absorpt_correction_T_min 0.5789
_exptl_absorpt_correction_type multi-scan
_exptl_absorpt_process_details
;
SADABS-2008/1 (Bruker,2008) was used for absorption correction.
wR2(int) was 0.0692 before and 0.0350 after correction.
The Ratio of minimum to maximum transmission is 0.7759.
The \l/2 correction factor is 0.0015.
;
_exptl_crystal_colour colourless
_exptl_crystal_density_diffrn 1.646
_exptl_crystal_description block
_exptl_crystal_F_000 3096
_exptl_crystal_size_max 0.3
_exptl_crystal_size_mid 0.25
_exptl_crystal_size_min 0.2
_refine_diff_density_max 3.320
_refine_diff_density_min -1.888
_refine_diff_density_rms 0.103
_refine_ls_extinction_method none
_refine_ls_goodness_of_fit_ref 1.034
_refine_ls_hydrogen_treatment constr
_refine_ls_matrix_type full
_refine_ls_number_parameters 747
_refine_ls_number_reflns 12444
_refine_ls_number_restraints 0
_refine_ls_restrained_S_all 1.034
_refine_ls_R_factor_all 0.0327
_refine_ls_R_factor_gt 0.0251
_refine_ls_shift/su_max 0.002
_refine_ls_shift/su_mean 0.000
_refine_ls_structure_factor_coef Fsqd
_refine_ls_weighting_details 'w=1/[\s^2^(Fo^2^)+(0.0192P)^2^+21.1044P] where P=(Fo^2^+2Fc^2^)/3'
_refine_ls_weighting_scheme calc
_refine_ls_wR_factor_gt 0.0547
_refine_ls_wR_factor_ref 0.0582
_reflns_Friedel_coverage 0.000
_reflns_number_gt 10868
_reflns_number_total 12444
_reflns_threshold_expression 'I > 2\s(I)'
_cod_data_source_file c7cc06069f2.cif
_cod_data_source_block mo_dm16665_0m
_cod_database_code 7120642
_shelx_space_group_comment
;
The symmetry employed for this shelxl refinement is uniquely defined
by the following loop, which should always be used as a source of
symmetry information in preference to the above space-group names.
They are only intended as comments.
;
_shelx_estimated_absorpt_t_max 0.443
_shelx_estimated_absorpt_t_min 0.324
_olex2_refinement_description
;
1. Fixed Uiso
 At 1.2 times of:
  All C(H) groups, All C(H,H) groups
 At 1.5 times of:
  All C(H,H,H) groups
2.a Ternary CH refined with riding coordinates:
 C11(H11), C14(H14), C23(H23), C26(H26)
2.b Secondary CH2 refined with riding coordinates:
 C66(H66A,H66B)
2.c Aromatic/amide H refined with riding coordinates:
 C4(H4), C7(H7), C8(H8), C9(H9), C19(H19), C20(H20), C21(H21), C30(H30),
 C31(H31), C32(H32), C33(H33), C34(H34), C36(H36), C37(H37), C38(H38), C39(H39),
  C40(H40), C42(H42), C43(H43), C44(H44), C45(H45), C46(H46), C48(H48),
 C49(H49), C50(H50), C51(H51), C52(H52), C54(H54), C55(H55), C56(H56), C57(H57),
  C58(H58), C60(H60), C61(H61), C62(H62), C63(H63), C64(H64)
2.d Idealised Me refined as rotating group:
 C12(H12A,H12B,H12C), C13(H13A,H13B,H13C), C15(H15A,H15B,H15C), C16(H16A,H16B,
 H16C), C24(H24A,H24B,H24C), C25(H25A,H25B,H25C), C27(H27A,H27B,H27C), C28(H28A,
 H28B,H28C)
;
_shelx_shelxl_version_number 2014/7
_olex2_submission_special_instructions 'No special instructions were received'

loop_
_space_group_symop_operation_xyz
'x, y, z'
'-x+1/2, y+1/2, -z+1/2'
'-x, -y, -z'
'x-1/2, -y-1/2, z-1/2'

loop_
_atom_site_label
_atom_site_type_symbol
_atom_site_fract_x
_atom_site_fract_y
_atom_site_fract_z
_atom_site_U_iso_or_equiv
_atom_site_adp_type
_atom_site_occupancy
_atom_site_site_symmetry_order
_atom_site_calc_flag
_atom_site_refinement_flags_posn
Au1 Au 0.32792(2) 0.40498(2) 0.31363(2) 0.01890(4) Uani 1 1 d .
Au2 Au 0.44263(2) 0.24837(2) 0.36786(2) 0.01668(4) Uani 1 1 d .
P1 P 0.31188(6) 0.45979(5) 0.20631(5) 0.0202(2) Uani 1 1 d .
P2 P 0.51741(5) 0.19738(5) 0.30653(5) 0.01648(18) Uani 1 1 d .
O1 O 0.4159(2) 0.19881(16) 0.51475(16) 0.0420(8) Uani 1 1 d .
N1 N 0.30117(16) 0.38446(15) 0.45534(15) 0.0158(6) Uani 1 1 d .
N2 N 0.34099(17) 0.29034(15) 0.53462(15) 0.0165(6) Uani 1 1 d .
C1 C 0.3399(2) 0.35564(19) 0.40870(18) 0.0177(7) Uani 1 1 d .
C2 C 0.3809(2) 0.29327(19) 0.42802(18) 0.0176(7) Uani 1 1 d .
C3 C 0.3825(2) 0.2551(2) 0.4923(2) 0.0228(8) Uani 1 1 d .
C4 C 0.3036(2) 0.35257(18) 0.51542(18) 0.0159(7) Uani 1 1 d .
H4 H 0.2783 0.3744 0.5455 0.019 Uiso 1 1 calc R
C5 C 0.2553(2) 0.45130(18) 0.43784(18) 0.0171(7) Uani 1 1 d .
C6 C 0.1764(2) 0.4450(2) 0.4013(2) 0.0237(8) Uani 1 1 d .
C7 C 0.1338(2) 0.5090(2) 0.3857(2) 0.0307(9) Uani 1 1 d .
H7 H 0.0800 0.5070 0.3605 0.037 Uiso 1 1 calc R
C8 C 0.1686(2) 0.5753(2) 0.4063(2) 0.0305(9) Uani 1 1 d .
H8 H 0.1386 0.6183 0.3954 0.037 Uiso 1 1 calc R
C9 C 0.2469(2) 0.5795(2) 0.4426(2) 0.0269(9) Uani 1 1 d .
H9 H 0.2700 0.6255 0.4565 0.032 Uiso 1 1 calc R
C10 C 0.2925(2) 0.5173(2) 0.45931(19) 0.0212(8) Uani 1 1 d .
C11 C 0.3783(2) 0.5238(2) 0.4987(2) 0.0282(9) Uani 1 1 d .
H11 H 0.4006 0.4739 0.5067 0.034 Uiso 1 1 calc R
C12 C 0.3930(3) 0.5600(3) 0.5707(2) 0.0456(12) Uani 1 1 d .
H12A H 0.3740 0.6099 0.5640 0.068 Uiso 1 1 calc GR
H12B H 0.4488 0.5600 0.5960 0.068 Uiso 1 1 calc GR
H12C H 0.3658 0.5333 0.5985 0.068 Uiso 1 1 calc GR
C13 C 0.4191(3) 0.5654(3) 0.4537(3) 0.0437(12) Uani 1 1 d .
H13A H 0.4123 0.5396 0.4090 0.065 Uiso 1 1 calc GR
H13B H 0.4745 0.5693 0.4796 0.065 Uiso 1 1 calc GR
H13C H 0.3967 0.6140 0.4436 0.065 Uiso 1 1 calc GR
C14 C 0.1366(2) 0.3726(2) 0.3789(2) 0.0362(11) Uani 1 1 d .
H14 H 0.1764 0.3337 0.3958 0.043 Uiso 1 1 calc R
C15 C 0.0727(4) 0.3593(3) 0.4120(3) 0.0667(17) Uani 1 1 d .
H15A H 0.0939 0.3638 0.4636 0.100 Uiso 1 1 calc GR
H15B H 0.0517 0.3105 0.3998 0.100 Uiso 1 1 calc GR
H15C H 0.0313 0.3950 0.3939 0.100 Uiso 1 1 calc GR
C16 C 0.1054(3) 0.3678(3) 0.2989(3) 0.0596(15) Uani 1 1 d .
H16A H 0.0669 0.4060 0.2808 0.089 Uiso 1 1 calc GR
H16B H 0.0810 0.3204 0.2852 0.089 Uiso 1 1 calc GR
H16C H 0.1480 0.3737 0.2788 0.089 Uiso 1 1 calc GR
C17 C 0.3457(2) 0.26059(19) 0.60407(18) 0.0192(7) Uani 1 1 d .
C18 C 0.4082(2) 0.2823(2) 0.66114(19) 0.0228(8) Uani 1 1 d .
C19 C 0.4124(3) 0.2539(2) 0.7275(2) 0.0312(9) Uani 1 1 d .
H19 H 0.4543 0.2672 0.7680 0.037 Uiso 1 1 calc R
C20 C 0.3564(3) 0.2067(2) 0.7350(2) 0.0350(10) Uani 1 1 d .
H20 H 0.3599 0.1881 0.7806 0.042 Uiso 1 1 calc R
C21 C 0.2956(3) 0.1862(2) 0.6771(2) 0.0311(9) Uani 1 1 d .
H21 H 0.2577 0.1536 0.6832 0.037 Uiso 1 1 calc R
C22 C 0.2886(2) 0.2126(2) 0.6095(2) 0.0242(8) Uani 1 1 d .
C23 C 0.2224(2) 0.1881(2) 0.5463(2) 0.0341(10) Uani 1 1 d .
H23 H 0.2235 0.2180 0.5047 0.041 Uiso 1 1 calc R
C24 C 0.1444(3) 0.1988(4) 0.5573(4) 0.082(2) Uani 1 1 d .
H24A H 0.1394 0.1656 0.5942 0.122 Uiso 1 1 calc GR
H24B H 0.1032 0.1888 0.5128 0.122 Uiso 1 1 calc GR
H24C H 0.1399 0.2488 0.5719 0.122 Uiso 1 1 calc GR
C25 C 0.2336(4) 0.1099(3) 0.5292(3) 0.080(2) Uani 1 1 d .
H25A H 0.2830 0.1048 0.5192 0.121 Uiso 1 1 calc GR
H25B H 0.1911 0.0950 0.4875 0.121 Uiso 1 1 calc GR
H25C H 0.2341 0.0794 0.5697 0.121 Uiso 1 1 calc GR
C26 C 0.4710(2) 0.3325(2) 0.6533(2) 0.0278(9) Uani 1 1 d .
H26 H 0.4550 0.3498 0.6030 0.033 Uiso 1 1 calc R
C27 C 0.4811(3) 0.3985(3) 0.7005(3) 0.0474(12) Uani 1 1 d .
H27A H 0.4320 0.4250 0.6891 0.071 Uiso 1 1 calc GR
H27B H 0.5212 0.4299 0.6927 0.071 Uiso 1 1 calc GR
H27C H 0.4966 0.3832 0.7502 0.071 Uiso 1 1 calc GR
C28 C 0.5469(3) 0.2920(3) 0.6669(3) 0.0518(14) Uani 1 1 d .
H28A H 0.5650 0.2758 0.7164 0.078 Uiso 1 1 calc GR
H28B H 0.5858 0.3240 0.6578 0.078 Uiso 1 1 calc GR
H28C H 0.5391 0.2499 0.6355 0.078 Uiso 1 1 calc GR
C29 C 0.2939(2) 0.5560(2) 0.21183(19) 0.0225(8) Uani 1 1 d .
C30 C 0.2521(2) 0.5781(2) 0.2563(2) 0.0292(9) Uani 1 1 d .
H30 H 0.2375 0.5437 0.2854 0.035 Uiso 1 1 calc R
C31 C 0.2316(3) 0.6503(2) 0.2582(2) 0.0355(10) Uani 1 1 d .
H31 H 0.2031 0.6654 0.2886 0.043 Uiso 1 1 calc R
C32 C 0.2528(3) 0.6997(2) 0.2158(2) 0.0386(11) Uani 1 1 d .
H32 H 0.2380 0.7490 0.2165 0.046 Uiso 1 1 calc R
C33 C 0.2952(3) 0.6787(2) 0.1722(2) 0.0355(10) Uani 1 1 d .
H33 H 0.3098 0.7134 0.1434 0.043 Uiso 1 1 calc R
C34 C 0.3167(2) 0.6067(2) 0.1705(2) 0.0280(9) Uani 1 1 d .
H34 H 0.3467 0.5923 0.1413 0.034 Uiso 1 1 calc R
C35 C 0.2285(2) 0.4279(2) 0.1350(2) 0.0275(9) Uani 1 1 d .
C36 C 0.1841(3) 0.4746(3) 0.0825(2) 0.0380(11) Uani 1 1 d .
H36 H 0.1972 0.5244 0.0835 0.046 Uiso 1 1 calc R
C37 C 0.1211(3) 0.4479(3) 0.0290(2) 0.0527(14) Uani 1 1 d .
H37 H 0.0914 0.4794 -0.0071 0.063 Uiso 1 1 calc R
C38 C 0.1015(3) 0.3759(4) 0.0280(3) 0.0593(17) Uani 1 1 d .
H38 H 0.0574 0.3583 -0.0080 0.071 Uiso 1 1 calc R
C39 C 0.1453(4) 0.3292(3) 0.0789(3) 0.0576(17) Uani 1 1 d .
H39 H 0.1321 0.2793 0.0773 0.069 Uiso 1 1 calc R
C40 C 0.2087(3) 0.3552(3) 0.1325(2) 0.0395(11) Uani 1 1 d .
H40 H 0.2387 0.3231 0.1677 0.047 Uiso 1 1 calc R
C41 C 0.3934(2) 0.45285(19) 0.1719(2) 0.0227(8) Uani 1 1 d .
C42 C 0.3842(3) 0.4584(2) 0.0996(2) 0.0300(9) Uani 1 1 d .
H42 H 0.3339 0.4628 0.0663 0.036 Uiso 1 1 calc R
C43 C 0.4495(3) 0.4575(2) 0.0765(3) 0.0407(11) Uani 1 1 d .
H43 H 0.4435 0.4609 0.0273 0.049 Uiso 1 1 calc R
C44 C 0.5222(3) 0.4517(2) 0.1245(3) 0.0441(12) Uani 1 1 d .
H44 H 0.5663 0.4520 0.1083 0.053 Uiso 1 1 calc R
C45 C 0.5318(3) 0.4455(2) 0.1957(3) 0.0403(11) Uani 1 1 d .
H45 H 0.5825 0.4417 0.2286 0.048 Uiso 1 1 calc R
C46 C 0.4675(2) 0.4449(2) 0.2199(2) 0.0299(9) Uani 1 1 d .
H46 H 0.4741 0.4390 0.2690 0.036 Uiso 1 1 calc R
C47 C 0.4839(2) 0.21212(19) 0.21134(18) 0.0178(7) Uani 1 1 d .
C48 C 0.4211(2) 0.25761(19) 0.1821(2) 0.0204(7) Uani 1 1 d .
H48 H 0.3950 0.2794 0.2116 0.024 Uiso 1 1 calc R
C49 C 0.3967(2) 0.2713(2) 0.1095(2) 0.0261(8) Uani 1 1 d .
H49 H 0.3537 0.3022 0.0895 0.031 Uiso 1 1 calc R
C50 C 0.4346(2) 0.2400(2) 0.0665(2) 0.0273(9) Uani 1 1 d .
H50 H 0.4180 0.2498 0.0171 0.033 Uiso 1 1 calc R
C51 C 0.4966(2) 0.1944(2) 0.0949(2) 0.0285(9) Uani 1 1 d .
H51 H 0.5223 0.1727 0.0649 0.034 Uiso 1 1 calc R
C52 C 0.5218(2) 0.1800(2) 0.1674(2) 0.0250(8) Uani 1 1 d .
H52 H 0.5645 0.1486 0.1869 0.030 Uiso 1 1 calc R
C53 C 0.5306(2) 0.10067(19) 0.32108(18) 0.0192(7) Uani 1 1 d .
C54 C 0.5951(2) 0.0647(2) 0.3134(2) 0.0256(8) Uani 1 1 d .
H54 H 0.6334 0.0909 0.3000 0.031 Uiso 1 1 calc R
C55 C 0.6033(3) -0.0090(2) 0.3253(2) 0.0322(10) Uani 1 1 d .
H55 H 0.6475 -0.0332 0.3201 0.039 Uiso 1 1 calc R
C56 C 0.5482(3) -0.0479(2) 0.3446(2) 0.0347(10) Uani 1 1 d .
H56 H 0.5547 -0.0984 0.3533 0.042 Uiso 1 1 calc R
C57 C 0.4839(3) -0.0133(2) 0.3512(2) 0.0354(10) Uani 1 1 d .
H57 H 0.4453 -0.0403 0.3635 0.042 Uiso 1 1 calc R
C58 C 0.4747(2) 0.0609(2) 0.3402(2) 0.0265(8) Uani 1 1 d .
H58 H 0.4304 0.0845 0.3456 0.032 Uiso 1 1 calc R
C59 C 0.6145(2) 0.23592(19) 0.33571(19) 0.0196(7) Uani 1 1 d .
C60 C 0.6352(2) 0.2921(2) 0.2992(2) 0.0280(9) Uani 1 1 d .
H60 H 0.6005 0.3073 0.2550 0.034 Uiso 1 1 calc R
C61 C 0.7063(3) 0.3265(3) 0.3265(2) 0.0357(10) Uani 1 1 d .
H61 H 0.7195 0.3655 0.3013 0.043 Uiso 1 1 calc R
C62 C 0.7573(2) 0.3045(3) 0.3897(2) 0.0372(10) Uani 1 1 d .
H62 H 0.8057 0.3283 0.4086 0.045 Uiso 1 1 calc R
C63 C 0.7379(3) 0.2478(3) 0.4255(3) 0.0508(14) Uani 1 1 d .
H63 H 0.7734 0.2320 0.4690 0.061 Uiso 1 1 calc R
C64 C 0.6672(3) 0.2134(3) 0.3989(2) 0.0415(12) Uani 1 1 d .
H64 H 0.6546 0.1741 0.4242 0.050 Uiso 1 1 calc R
S1 S 0.21395(7) 0.42595(9) 0.65534(8) 0.0577(4) Uani 1 1 d .
F1 F 0.1485(2) 0.5341(2) 0.5734(2) 0.0888(13) Uani 1 1 d .
F2 F 0.1625(3) 0.5498(2) 0.6804(3) 0.1122(18) Uani 1 1 d .
F3 F 0.07492(18) 0.48028(19) 0.6244(2) 0.0814(12) Uani 1 1 d .
O2 O 0.2856(2) 0.4530(3) 0.6561(3) 0.0866(15) Uani 1 1 d .
O3 O 0.1837(3) 0.3770(2) 0.5924(2) 0.0660(11) Uani 1 1 d .
O4 O 0.2026(2) 0.3946(2) 0.71524(18) 0.0523(9) Uani 1 1 d .
C65 C 0.1444(3) 0.4979(3) 0.6277(3) 0.0488(13) Uani 1 1 d .
Cl1 Cl 0.43912(8) 0.34476(8) 0.89766(6) 0.0519(3) Uani 1 1 d .
Cl2 Cl 0.30807(8) 0.43698(10) 0.89099(9) 0.0760(5) Uani 1 1 d .
C66 C 0.3496(3) 0.3784(3) 0.8434(3) 0.0484(12) Uani 1 1 d .
H66A H 0.3575 0.4046 0.8026 0.058 Uiso 1 1 calc R
H66B H 0.3139 0.3376 0.8246 0.058 Uiso 1 1 calc R

loop_
_atom_site_aniso_label
_atom_site_aniso_U_11
_atom_site_aniso_U_22
_atom_site_aniso_U_33
_atom_site_aniso_U_23
_atom_site_aniso_U_13
_atom_site_aniso_U_12
Au1 0.02991(8) 0.01491(7) 0.01267(7) 0.00238(5) 0.00775(5) 0.00466(6)
Au2 0.01961(7) 0.01739(7) 0.01519(7) 0.00078(5) 0.00855(5) 0.00520(5)
P1 0.0299(5) 0.0160(4) 0.0142(4) 0.0030(4) 0.0059(4) 0.0011(4)
P2 0.0169(4) 0.0188(4) 0.0153(4) -0.0008(4) 0.0072(4) 0.0029(3)
O1 0.069(2) 0.0315(17) 0.0371(17) 0.0209(14) 0.0330(17) 0.0356(16)
N1 0.0196(15) 0.0152(14) 0.0123(14) 0.0014(11) 0.0043(12) 0.0069(12)
N2 0.0210(15) 0.0179(15) 0.0136(14) 0.0021(12) 0.0098(12) 0.0057(12)
C1 0.0204(18) 0.0203(18) 0.0133(17) -0.0019(14) 0.0067(14) 0.0025(14)
C2 0.0199(18) 0.0181(18) 0.0157(17) 0.0014(14) 0.0070(14) 0.0043(14)
C3 0.028(2) 0.0228(19) 0.0211(19) 0.0022(16) 0.0120(16) 0.0109(16)
C4 0.0178(17) 0.0163(17) 0.0144(17) -0.0024(14) 0.0061(14) 0.0018(13)
C5 0.0208(18) 0.0163(17) 0.0146(17) 0.0018(14) 0.0061(14) 0.0089(14)
C6 0.026(2) 0.0219(19) 0.0204(19) 0.0005(15) 0.0036(15) 0.0069(16)
C7 0.026(2) 0.030(2) 0.031(2) 0.0034(18) 0.0028(17) 0.0119(17)
C8 0.032(2) 0.022(2) 0.038(2) 0.0035(17) 0.0119(19) 0.0148(17)
C9 0.036(2) 0.0145(18) 0.032(2) -0.0014(16) 0.0125(18) 0.0046(16)
C10 0.0239(19) 0.0212(18) 0.0202(19) 0.0018(15) 0.0096(15) 0.0041(15)
C11 0.026(2) 0.022(2) 0.036(2) 0.0047(17) 0.0092(18) 0.0015(16)
C12 0.035(3) 0.062(3) 0.035(3) -0.004(2) 0.004(2) -0.014(2)
C13 0.033(2) 0.051(3) 0.053(3) 0.012(2) 0.021(2) -0.001(2)
C14 0.029(2) 0.024(2) 0.041(3) -0.0024(19) -0.0106(19) 0.0052(17)
C15 0.072(4) 0.060(4) 0.067(4) -0.007(3) 0.020(3) -0.037(3)
C16 0.064(4) 0.055(3) 0.046(3) -0.021(3) -0.002(3) -0.010(3)
C17 0.0254(19) 0.0199(18) 0.0147(17) 0.0045(14) 0.0096(15) 0.0087(15)
C18 0.032(2) 0.0200(18) 0.0167(18) 0.0036(15) 0.0079(16) 0.0071(16)
C19 0.046(3) 0.032(2) 0.0141(18) 0.0052(17) 0.0072(17) 0.0071(19)
C20 0.054(3) 0.036(2) 0.022(2) 0.0128(18) 0.022(2) 0.011(2)
C21 0.038(2) 0.031(2) 0.032(2) 0.0102(18) 0.022(2) 0.0070(18)
C22 0.027(2) 0.024(2) 0.025(2) 0.0053(16) 0.0139(17) 0.0077(16)
C23 0.032(2) 0.035(2) 0.034(2) 0.0119(19) 0.0079(19) -0.0028(19)
C24 0.031(3) 0.098(5) 0.109(6) -0.028(5) 0.013(3) -0.018(3)
C25 0.115(6) 0.063(4) 0.038(3) -0.024(3) -0.013(3) 0.018(4)
C26 0.032(2) 0.027(2) 0.021(2) 0.0039(16) 0.0018(17) -0.0004(17)
C27 0.040(3) 0.042(3) 0.058(3) -0.012(2) 0.014(2) -0.008(2)
C28 0.045(3) 0.048(3) 0.073(4) 0.016(3) 0.034(3) 0.008(2)
C29 0.0238(19) 0.0189(18) 0.0190(18) 0.0036(15) -0.0018(15) 0.0020(15)
C30 0.027(2) 0.027(2) 0.032(2) 0.0029(17) 0.0076(17) 0.0045(16)
C31 0.033(2) 0.030(2) 0.042(3) -0.003(2) 0.009(2) 0.0101(19)
C32 0.044(3) 0.017(2) 0.045(3) -0.0004(19) -0.001(2) 0.0105(18)
C33 0.049(3) 0.020(2) 0.034(2) 0.0043(18) 0.007(2) -0.0002(19)
C34 0.038(2) 0.021(2) 0.024(2) 0.0025(16) 0.0083(17) -0.0011(17)
C35 0.036(2) 0.032(2) 0.0174(19) -0.0022(16) 0.0116(17) -0.0097(18)
C36 0.035(2) 0.055(3) 0.022(2) 0.005(2) 0.0044(18) -0.010(2)
C37 0.039(3) 0.090(4) 0.023(2) 0.000(3) 0.001(2) -0.019(3)
C38 0.049(3) 0.103(5) 0.032(3) -0.028(3) 0.022(2) -0.043(3)
C39 0.077(4) 0.062(4) 0.046(3) -0.029(3) 0.038(3) -0.046(3)
C40 0.058(3) 0.037(2) 0.030(2) -0.009(2) 0.022(2) -0.017(2)
C41 0.032(2) 0.0128(17) 0.0241(19) 0.0013(15) 0.0101(16) 0.0009(15)
C42 0.043(3) 0.024(2) 0.025(2) 0.0018(17) 0.0144(19) 0.0030(18)
C43 0.059(3) 0.031(2) 0.043(3) 0.001(2) 0.033(2) -0.001(2)
C44 0.047(3) 0.030(2) 0.069(4) 0.002(2) 0.037(3) 0.003(2)
C45 0.033(2) 0.025(2) 0.061(3) 0.001(2) 0.012(2) 0.0024(19)
C46 0.036(2) 0.0194(19) 0.032(2) 0.0022(17) 0.0075(18) 0.0022(17)
C47 0.0157(17) 0.0197(18) 0.0174(17) -0.0005(14) 0.0041(14) -0.0037(14)
C48 0.0221(18) 0.0170(18) 0.0220(19) -0.0015(15) 0.0067(15) 0.0016(14)
C49 0.027(2) 0.0203(19) 0.026(2) 0.0020(16) 0.0015(17) 0.0017(16)
C50 0.031(2) 0.030(2) 0.0177(19) 0.0034(16) 0.0035(16) -0.0091(17)
C51 0.027(2) 0.040(2) 0.021(2) -0.0023(18) 0.0121(17) -0.0013(18)
C52 0.0200(19) 0.035(2) 0.0208(19) 0.0012(17) 0.0073(16) 0.0055(16)
C53 0.0221(18) 0.0202(18) 0.0153(17) -0.0014(14) 0.0061(14) 0.0018(15)
C54 0.025(2) 0.027(2) 0.027(2) 0.0027(17) 0.0109(16) 0.0084(16)
C55 0.036(2) 0.029(2) 0.033(2) 0.0006(18) 0.0122(19) 0.0149(18)
C56 0.049(3) 0.022(2) 0.030(2) 0.0005(17) 0.007(2) 0.0040(19)
C57 0.034(2) 0.028(2) 0.045(3) 0.005(2) 0.014(2) -0.0056(18)
C58 0.024(2) 0.025(2) 0.032(2) -0.0021(17) 0.0109(17) 0.0011(16)
C59 0.0182(18) 0.0230(19) 0.0186(18) -0.0037(15) 0.0073(14) 0.0012(14)
C60 0.025(2) 0.028(2) 0.028(2) 0.0027(17) 0.0036(17) -0.0026(16)
C61 0.032(2) 0.040(3) 0.037(2) -0.001(2) 0.013(2) -0.0099(19)
C62 0.024(2) 0.047(3) 0.038(3) -0.008(2) 0.0062(19) -0.0112(19)
C63 0.032(3) 0.072(4) 0.034(3) 0.013(3) -0.010(2) -0.012(2)
C64 0.033(2) 0.057(3) 0.027(2) 0.012(2) -0.0020(19) -0.016(2)
S1 0.0339(7) 0.0957(11) 0.0559(8) 0.0249(8) 0.0317(6) 0.0152(7)
F1 0.105(3) 0.074(3) 0.103(3) 0.046(2) 0.055(3) 0.012(2)
F2 0.156(4) 0.065(3) 0.156(4) -0.047(3) 0.107(4) -0.042(3)
F3 0.0434(19) 0.061(2) 0.150(4) 0.041(2) 0.045(2) 0.0186(16)
O2 0.036(2) 0.114(4) 0.121(4) 0.010(3) 0.042(3) -0.016(2)
O3 0.080(3) 0.077(3) 0.047(2) -0.014(2) 0.030(2) 0.009(2)
O4 0.0400(19) 0.077(3) 0.042(2) 0.0106(19) 0.0168(16) 0.0048(18)
C65 0.055(3) 0.038(3) 0.065(4) 0.004(3) 0.035(3) -0.007(2)
Cl1 0.0551(8) 0.0649(8) 0.0314(6) 0.0021(6) 0.0070(5) 0.0107(6)
Cl2 0.0342(7) 0.1037(13) 0.0899(12) -0.0531(10) 0.0192(7) -0.0092(8)
C66 0.045(3) 0.057(3) 0.041(3) -0.006(2) 0.010(2) 0.004(2)

loop_
_atom_type_symbol
_atom_type_description
_atom_type_scat_dispersion_real
_atom_type_scat_dispersion_imag
_atom_type_scat_source
C C 0.0033 0.0016 'International Tables Vol C Tables 4.2.6.8 and 6.1.1.4'
H H 0.0000 0.0000 'International Tables Vol C Tables 4.2.6.8 and 6.1.1.4'
Au Au -2.0133 8.8022 'International Tables Vol C Tables 4.2.6.8 and 6.1.1.4'
Cl Cl 0.1484 0.1585 'International Tables Vol C Tables 4.2.6.8 and 6.1.1.4'
F F 0.0171 0.0103 'International Tables Vol C Tables 4.2.6.8 and 6.1.1.4'
N N 0.0061 0.0033 'International Tables Vol C Tables 4.2.6.8 and 6.1.1.4'
O O 0.0106 0.0060 'International Tables Vol C Tables 4.2.6.8 and 6.1.1.4'
P P 0.1023 0.0942 'International Tables Vol C Tables 4.2.6.8 and 6.1.1.4'
S S 0.1246 0.1234 'International Tables Vol C Tables 4.2.6.8 and 6.1.1.4'

loop_
_geom_angle_atom_site_label_1
_geom_angle_atom_site_label_2
_geom_angle_atom_site_label_3
_geom_angle
C1 Au1 P1 178.86(10)
C2 Au2 P2 176.71(10)
C29 P1 Au1 110.48(12)
C29 P1 C35 104.02(18)
C35 P1 Au1 114.43(13)
C41 P1 Au1 115.71(13)
C41 P1 C29 105.93(17)
C41 P1 C35 105.28(18)
C47 P2 Au2 115.35(12)
C47 P2 C59 104.56(16)
C53 P2 Au2 113.10(12)
C53 P2 C47 107.35(16)
C53 P2 C59 105.51(17)
C59 P2 Au2 110.18(12)
C1 N1 C5 121.1(3)
C4 N1 C1 122.3(3)
C4 N1 C5 116.6(3)
C3 N2 C17 119.3(3)
C4 N2 C3 122.3(3)
C4 N2 C17 118.1(3)
N1 C1 Au1 119.9(2)
C2 C1 Au1 122.0(3)
C2 C1 N1 118.0(3)
C1 C2 Au2 121.9(3)
C1 C2 C3 121.4(3)
C3 C2 Au2 116.7(2)
O1 C3 N2 117.5(3)
O1 C3 C2 127.6(3)
N2 C3 C2 114.8(3)
N1 C4 N2 121.2(3)
N1 C4 H4 119.4
N2 C4 H4 119.4
C6 C5 N1 117.9(3)
C6 C5 C10 123.6(3)
C10 C5 N1 118.5(3)
C5 C6 C14 122.9(3)
C7 C6 C5 116.9(4)
C7 C6 C14 120.1(3)
C6 C7 H7 119.5
C8 C7 C6 121.1(4)
C8 C7 H7 119.5
C7 C8 H8 119.8
C7 C8 C9 120.4(4)
C9 C8 H8 119.8
C8 C9 H9 119.4
C8 C9 C10 121.1(4)
C10 C9 H9 119.4
C5 C10 C11 123.3(3)
C9 C10 C5 116.9(3)
C9 C10 C11 119.8(3)
C10 C11 H11 108.1
C10 C11 C12 111.8(3)
C10 C11 C13 110.2(3)
C12 C11 H11 108.1
C12 C11 C13 110.5(4)
C13 C11 H11 108.1
C11 C12 H12A 109.5
C11 C12 H12B 109.5
C11 C12 H12C 109.5
H12A C12 H12B 109.5
H12A C12 H12C 109.5
H12B C12 H12C 109.5
C11 C13 H13A 109.5
C11 C13 H13B 109.5
C11 C13 H13C 109.5
H13A C13 H13B 109.5
H13A C13 H13C 109.5
H13B C13 H13C 109.5
C6 C14 H14 107.8
C6 C14 C15 111.9(4)
C15 C14 H14 107.8
C16 C14 C6 110.4(4)
C16 C14 H14 107.8
C16 C14 C15 110.8(4)
C14 C15 H15A 109.5
C14 C15 H15B 109.5
C14 C15 H15C 109.5
H15A C15 H15B 109.5
H15A C15 H15C 109.5
H15B C15 H15C 109.5
C14 C16 H16A 109.5
C14 C16 H16B 109.5
C14 C16 H16C 109.5
H16A C16 H16B 109.5
H16A C16 H16C 109.5
H16B C16 H16C 109.5
C18 C17 N2 117.1(3)
C18 C17 C22 124.0(3)
C22 C17 N2 119.0(3)
C17 C18 C19 116.9(4)
C17 C18 C26 122.8(3)
C19 C18 C26 120.2(4)
C18 C19 H19 119.7
C20 C19 C18 120.7(4)
C20 C19 H19 119.7
C19 C20 H20 119.7
C21 C20 C19 120.6(4)
C21 C20 H20 119.7
C20 C21 H21 119.4
C20 C21 C22 121.1(4)
C22 C21 H21 119.4
C17 C22 C21 116.7(4)
C17 C22 C23 123.1(3)
C21 C22 C23 120.3(4)
C22 C23 H23 107.7
C22 C23 C25 110.2(4)
C24 C23 C22 112.4(4)
C24 C23 H23 107.8
C24 C23 C25 110.8(5)
C25 C23 H23 107.8
C23 C24 H24A 109.5
C23 C24 H24B 109.5
C23 C24 H24C 109.5
H24A C24 H24B 109.5
H24A C24 H24C 109.5
H24B C24 H24C 109.5
C23 C25 H25A 109.5
C23 C25 H25B 109.5
C23 C25 H25C 109.5
H25A C25 H25B 109.5
H25A C25 H25C 109.5
H25B C25 H25C 109.5
C18 C26 H26 107.6
C18 C26 C28 110.4(3)
C27 C26 C18 112.4(4)
C27 C26 H26 107.6
C27 C26 C28 111.0(4)
C28 C26 H26 107.6
C26 C27 H27A 109.5
C26 C27 H27B 109.5
C26 C27 H27C 109.5
H27A C27 H27B 109.5
H27A C27 H27C 109.5
H27B C27 H27C 109.5
C26 C28 H28A 109.5
C26 C28 H28B 109.5
C26 C28 H28C 109.5
H28A C28 H28B 109.5
H28A C28 H28C 109.5
H28B C28 H28C 109.5
C30 C29 P1 117.9(3)
C30 C29 C34 119.8(4)
C34 C29 P1 122.2(3)
C29 C30 H30 119.9
C29 C30 C31 120.1(4)
C31 C30 H30 119.9
C30 C31 H31 120.2
C32 C31 C30 119.6(4)
C32 C31 H31 120.2
C31 C32 H32 119.6
C31 C32 C33 120.8(4)
C33 C32 H32 119.6
C32 C33 H33 120.0
C32 C33 C34 120.0(4)
C34 C33 H33 120.0
C29 C34 H34 120.2
C33 C34 C29 119.6(4)
C33 C34 H34 120.2
C36 C35 P1 121.7(3)
C40 C35 P1 119.1(3)
C40 C35 C36 119.2(4)
C35 C36 H36 120.1
C37 C36 C35 119.8(5)
C37 C36 H36 120.1
C36 C37 H37 119.9
C38 C37 C36 120.2(5)
C38 C37 H37 119.9
C37 C38 H38 119.7
C37 C38 C39 120.5(5)
C39 C38 H38 119.7
C38 C39 H39 120.1
C38 C39 C40 119.8(5)
C40 C39 H39 120.1
C35 C40 C39 120.5(5)
C35 C40 H40 119.8
C39 C40 H40 119.8
C42 C41 P1 122.0(3)
C46 C41 P1 118.5(3)
C46 C41 C42 119.4(4)
C41 C42 H42 120.2
C41 C42 C43 119.6(4)
C43 C42 H42 120.2
C42 C43 H43 119.9
C44 C43 C42 120.3(4)
C44 C43 H43 119.9
C43 C44 H44 119.7
C43 C44 C45 120.6(4)
C45 C44 H44 119.7
C44 C45 H45 120.0
C44 C45 C46 120.1(4)
C46 C45 H45 120.0
C41 C46 H46 120.0
C45 C46 C41 119.9(4)
C45 C46 H46 120.0
C48 C47 P2 119.5(3)
C48 C47 C52 119.7(3)
C52 C47 P2 120.9(3)
C47 C48 H48 120.1
C47 C48 C49 119.9(3)
C49 C48 H48 120.1
C48 C49 H49 119.9
C50 C49 C48 120.2(4)
C50 C49 H49 119.9
C49 C50 H50 119.8
C51 C50 C49 120.4(4)
C51 C50 H50 119.8
C50 C51 H51 119.9
C50 C51 C52 120.2(4)
C52 C51 H51 119.9
C47 C52 H52 120.2
C51 C52 C47 119.7(4)
C51 C52 H52 120.2
C54 C53 P2 121.7(3)
C54 C53 C58 119.0(3)
C58 C53 P2 119.3(3)
C53 C54 H54 120.0
C55 C54 C53 120.0(4)
C55 C54 H54 120.0
C54 C55 H55 119.6
C56 C55 C54 120.8(4)
C56 C55 H55 119.6
C55 C56 H56 120.1
C57 C56 C55 119.7(4)
C57 C56 H56 120.1
C56 C57 H57 119.7
C56 C57 C58 120.6(4)
C58 C57 H57 119.7
C53 C58 H58 120.0
C57 C58 C53 119.9(4)
C57 C58 H58 120.0
C60 C59 P2 121.3(3)
C60 C59 C64 118.5(4)
C64 C59 P2 119.9(3)
C59 C60 H60 119.7
C59 C60 C61 120.6(4)
C61 C60 H60 119.7
C60 C61 H61 119.8
C62 C61 C60 120.4(4)
C62 C61 H61 119.8
C61 C62 H62 120.3
C61 C62 C63 119.4(4)
C63 C62 H62 120.3
C62 C63 H63 119.6
C62 C63 C64 120.8(4)
C64 C63 H63 119.6
C59 C64 H64 119.8
C63 C64 C59 120.4(4)
C63 C64 H64 119.8
O2 S1 O3 109.0(3)
O2 S1 O4 121.7(3)
O2 S1 C65 107.6(3)
O3 S1 C65 98.7(3)
O4 S1 O3 110.2(3)
O4 S1 C65 107.0(2)
F1 C65 S1 115.0(4)
F1 C65 F2 102.2(4)
F2 C65 S1 107.6(4)
F3 C65 S1 114.4(4)
F3 C65 F1 113.6(5)
F3 C65 F2 102.3(4)
Cl1 C66 H66A 109.4
Cl1 C66 H66B 109.4
Cl2 C66 Cl1 111.0(3)
Cl2 C66 H66A 109.4
Cl2 C66 H66B 109.4
H66A C66 H66B 108.0

loop_
_geom_bond_atom_site_label_1
_geom_bond_atom_site_label_2
_geom_bond_distance
Au1 P1 2.2933(9)
Au1 C1 2.045(3)
Au2 P2 2.2873(9)
Au2 C2 2.049(3)
P1 C29 1.818(4)
P1 C35 1.820(4)
P1 C41 1.815(4)
P2 C47 1.816(4)
P2 C53 1.815(4)
P2 C59 1.821(4)
O1 C3 1.218(4)
N1 C1 1.427(4)
N1 C4 1.318(4)
N1 C5 1.470(4)
N2 C3 1.445(4)
N2 C4 1.330(4)
N2 C17 1.461(4)
C1 C2 1.361(5)
C2 C3 1.449(5)
C4 H4 0.9500
C5 C6 1.395(5)
C5 C10 1.396(5)
C6 C7 1.395(5)
C6 C14 1.519(6)
C7 H7 0.9500
C7 C8 1.382(6)
C8 H8 0.9500
C8 C9 1.381(6)
C9 H9 0.9500
C9 C10 1.395(5)
C10 C11 1.514(5)
C11 H11 1.0000
C11 C12 1.525(6)
C11 C13 1.532(6)
C12 H12A 0.9800
C12 H12B 0.9800
C12 H12C 0.9800
C13 H13A 0.9800
C13 H13B 0.9800
C13 H13C 0.9800
C14 H14 1.0000
C14 C15 1.520(7)
C14 C16 1.514(7)
C15 H15A 0.9800
C15 H15B 0.9800
C15 H15C 0.9800
C16 H16A 0.9800
C16 H16B 0.9800
C16 H16C 0.9800
C17 C18 1.389(5)
C17 C22 1.394(5)
C18 C19 1.397(5)
C18 C26 1.516(6)
C19 H19 0.9500
C19 C20 1.383(6)
C20 H20 0.9500
C20 C21 1.377(6)
C21 H21 0.9500
C21 C22 1.395(5)
C22 C23 1.512(6)
C23 H23 1.0000
C23 C24 1.511(7)
C23 C25 1.512(7)
C24 H24A 0.9800
C24 H24B 0.9800
C24 H24C 0.9800
C25 H25A 0.9800
C25 H25B 0.9800
C25 H25C 0.9800
C26 H26 1.0000
C26 C27 1.513(6)
C26 C28 1.518(6)
C27 H27A 0.9800
C27 H27B 0.9800
C27 H27C 0.9800
C28 H28A 0.9800
C28 H28B 0.9800
C28 H28C 0.9800
C29 C30 1.389(6)
C29 C34 1.390(5)
C30 H30 0.9500
C30 C31 1.390(6)
C31 H31 0.9500
C31 C32 1.374(6)
C32 H32 0.9500
C32 C33 1.380(7)
C33 H33 0.9500
C33 C34 1.389(6)
C34 H34 0.9500
C35 C36 1.400(6)
C35 C40 1.386(6)
C36 H36 0.9500
C36 C37 1.388(6)
C37 H37 0.9500
C37 C38 1.376(8)
C38 H38 0.9500
C38 C39 1.378(9)
C39 H39 0.9500
C39 C40 1.390(7)
C40 H40 0.9500
C41 C42 1.396(5)
C41 C46 1.393(6)
C42 H42 0.9500
C42 C43 1.397(6)
C43 H43 0.9500
C43 C44 1.372(7)
C44 H44 0.9500
C44 C45 1.374(7)
C45 H45 0.9500
C45 C46 1.393(6)
C46 H46 0.9500
C47 C48 1.389(5)
C47 C52 1.399(5)
C48 H48 0.9500
C48 C49 1.393(5)
C49 H49 0.9500
C49 C50 1.378(6)
C50 H50 0.9500
C50 C51 1.379(6)
C51 H51 0.9500
C51 C52 1.393(5)
C52 H52 0.9500
C53 C54 1.394(5)
C53 C58 1.398(5)
C54 H54 0.9500
C54 C55 1.384(6)
C55 H55 0.9500
C55 C56 1.378(6)
C56 H56 0.9500
C56 C57 1.372(6)
C57 H57 0.9500
C57 C58 1.392(6)
C58 H58 0.9500
C59 C60 1.384(5)
C59 C64 1.385(6)
C60 H60 0.9500
C60 C61 1.388(6)
C61 H61 0.9500
C61 C62 1.369(6)
C62 H62 0.9500
C62 C63 1.371(7)
C63 H63 0.9500
C63 C64 1.381(6)
C64 H64 0.9500
S1 O2 1.389(4)
S1 O3 1.501(4)
S1 O4 1.394(4)
S1 C65 1.798(6)
F1 C65 1.289(6)
F2 C65 1.381(7)
F3 C65 1.285(6)
Cl1 C66 1.761(5)
Cl2 C66 1.753(5)
C66 H66A 0.9900
C66 H66B 0.9900

loop_
_geom_torsion_atom_site_label_1
_geom_torsion_atom_site_label_2
_geom_torsion_atom_site_label_3
_geom_torsion_atom_site_label_4
_geom_torsion
Au1 P1 C29 C30 -34.0(3)
Au1 P1 C29 C34 149.6(3)
Au1 P1 C35 C36 143.7(3)
Au1 P1 C35 C40 -36.7(4)
Au1 P1 C41 C42 155.8(3)
Au1 P1 C41 C46 -27.0(3)
Au1 C1 C2 Au2 5.9(4)
Au1 C1 C2 C3 -173.8(3)
Au2 P2 C47 C48 5.9(3)
Au2 P2 C47 C52 -176.0(3)
Au2 P2 C53 C54 -154.2(3)
Au2 P2 C53 C58 26.1(3)
Au2 P2 C59 C60 -96.6(3)
Au2 P2 C59 C64 77.7(4)
Au2 C2 C3 O1 -0.6(6)
Au2 C2 C3 N2 177.4(2)
P1 C29 C30 C31 -175.0(3)
P1 C29 C34 C33 174.2(3)
P1 C35 C36 C37 179.8(4)
P1 C35 C40 C39 179.9(4)
P1 C41 C42 C43 175.8(3)
P1 C41 C46 C45 -174.6(3)
P2 C47 C48 C49 177.8(3)
P2 C47 C52 C51 -177.6(3)
P2 C53 C54 C55 179.7(3)
P2 C53 C58 C57 179.7(3)
P2 C59 C60 C61 172.4(3)
P2 C59 C64 C63 -172.8(4)
N1 C1 C2 Au2 -177.5(2)
N1 C1 C2 C3 2.8(5)
N1 C5 C6 C7 179.5(3)
N1 C5 C6 C14 -0.3(5)
N1 C5 C10 C9 -179.1(3)
N1 C5 C10 C11 1.1(5)
N2 C17 C18 C19 179.8(3)
N2 C17 C18 C26 -1.9(5)
N2 C17 C22 C21 -179.6(3)
N2 C17 C22 C23 1.6(5)
C1 N1 C4 N2 -1.9(5)
C1 N1 C5 C6 91.7(4)
C1 N1 C5 C10 -89.1(4)
C1 C2 C3 O1 179.1(4)
C1 C2 C3 N2 -3.0(5)
C3 N2 C4 N1 1.6(5)
C3 N2 C17 C18 85.6(4)
C3 N2 C17 C22 -94.1(4)
C4 N1 C1 Au1 176.3(3)
C4 N1 C1 C2 -0.4(5)
C4 N1 C5 C6 -87.5(4)
C4 N1 C5 C10 91.7(4)
C4 N2 C3 O1 178.9(4)
C4 N2 C3 C2 0.7(5)
C4 N2 C17 C18 -88.9(4)
C4 N2 C17 C22 91.4(4)
C5 N1 C1 Au1 -2.8(4)
C5 N1 C1 C2 -179.5(3)
C5 N1 C4 N2 177.3(3)
C5 C6 C7 C8 -0.6(6)
C5 C6 C14 C15 119.6(5)
C5 C6 C14 C16 -116.5(4)
C5 C10 C11 C12 -120.4(4)
C5 C10 C11 C13 116.3(4)
C6 C5 C10 C9 0.0(5)
C6 C5 C10 C11 -179.7(4)
C6 C7 C8 C9 0.4(7)
C7 C6 C14 C15 -60.2(5)
C7 C6 C14 C16 63.7(5)
C7 C8 C9 C10 0.1(6)
C8 C9 C10 C5 -0.3(6)
C8 C9 C10 C11 179.5(4)
C9 C10 C11 C12 59.8(5)
C9 C10 C11 C13 -63.5(5)
C10 C5 C6 C7 0.4(6)
C10 C5 C6 C14 -179.4(4)
C14 C6 C7 C8 179.3(4)
C17 N2 C3 O1 4.7(5)
C17 N2 C3 C2 -173.5(3)
C17 N2 C4 N1 175.9(3)
C17 C18 C19 C20 -0.2(6)
C17 C18 C26 C27 124.7(4)
C17 C18 C26 C28 -110.8(4)
C17 C22 C23 C24 -127.6(5)
C17 C22 C23 C25 108.3(5)
C18 C17 C22 C21 0.7(5)
C18 C17 C22 C23 -178.1(4)
C18 C19 C20 C21 0.5(6)
C19 C18 C26 C27 -57.1(5)
C19 C18 C26 C28 67.4(5)
C19 C20 C21 C22 -0.2(6)
C20 C21 C22 C17 -0.3(6)
C20 C21 C22 C23 178.5(4)
C21 C22 C23 C24 53.6(6)
C21 C22 C23 C25 -70.5(6)
C22 C17 C18 C19 -0.4(6)
C22 C17 C18 C26 177.9(3)
C26 C18 C19 C20 -178.5(4)
C29 P1 C35 C36 23.1(4)
C29 P1 C35 C40 -157.3(3)
C29 P1 C41 C42 -81.4(3)
C29 P1 C41 C46 95.8(3)
C29 C30 C31 C32 0.1(6)
C30 C29 C34 C33 -2.2(6)
C30 C31 C32 C33 -1.1(7)
C31 C32 C33 C34 0.4(7)
C32 C33 C34 C29 1.2(6)
C34 C29 C30 C31 1.5(6)
C35 P1 C29 C30 89.2(3)
C35 P1 C29 C34 -87.2(3)
C35 P1 C41 C42 28.4(4)
C35 P1 C41 C46 -154.4(3)
C35 C36 C37 C38 0.9(7)
C36 C35 C40 C39 -0.5(7)
C36 C37 C38 C39 -1.8(8)
C37 C38 C39 C40 1.5(8)
C38 C39 C40 C35 -0.3(7)
C40 C35 C36 C37 0.2(7)
C41 P1 C29 C30 -160.1(3)
C41 P1 C29 C34 23.6(4)
C41 P1 C35 C36 -88.1(4)
C41 P1 C35 C40 91.5(4)
C41 C42 C43 C44 -0.5(6)
C42 C41 C46 C45 2.6(6)
C42 C43 C44 C45 1.1(7)
C43 C44 C45 C46 0.2(7)
C44 C45 C46 C41 -2.1(6)
C46 C41 C42 C43 -1.4(6)
C47 P2 C53 C54 77.4(3)
C47 P2 C53 C58 -102.3(3)
C47 P2 C59 C60 27.9(4)
C47 P2 C59 C64 -157.8(4)
C47 C48 C49 C50 -0.2(6)
C48 C47 C52 C51 0.5(6)
C48 C49 C50 C51 0.6(6)
C49 C50 C51 C52 -0.5(6)
C50 C51 C52 C47 -0.1(6)
C52 C47 C48 C49 -0.3(5)
C53 P2 C47 C48 133.0(3)
C53 P2 C47 C52 -48.9(3)
C53 P2 C59 C60 141.0(3)
C53 P2 C59 C64 -44.7(4)
C53 C54 C55 C56 0.2(6)
C54 C53 C58 C57 0.0(6)
C54 C55 C56 C57 0.8(7)
C55 C56 C57 C58 -1.4(7)
C56 C57 C58 C53 1.0(7)
C58 C53 C54 C55 -0.6(6)
C59 P2 C47 C48 -115.2(3)
C59 P2 C47 C52 62.8(3)
C59 P2 C53 C54 -33.7(3)
C59 P2 C53 C58 146.6(3)
C59 C60 C61 C62 0.9(7)
C60 C59 C64 C63 1.6(7)
C60 C61 C62 C63 0.5(7)
C61 C62 C63 C64 -0.8(8)
C62 C63 C64 C59 -0.3(8)
C64 C59 C60 C61 -1.9(6)
O2 S1 C65 F1 45.9(5)
O2 S1 C65 F2 -67.2(4)
O2 S1 C65 F3 179.9(5)
O3 S1 C65 F1 -67.4(5)
O3 S1 C65 F2 179.6(3)
O3 S1 C65 F3 66.6(5)
O4 S1 C65 F1 178.3(4)
O4 S1 C65 F2 65.2(4)
O4 S1 C65 F3 -47.7(5)
